data_7237832
loop_
_publ_author_name
'Chen, Junru'
'Rahman, Naveed Ur'
'Mao, Zhu'
'Zhao, Juan'
'Yang, Zhiyong'
'Liu, Siwei'
'Zhang, Yi'
'Chi, Zhenguo'

_publ_section_title
;
 Achievement of persistent and efficient organic room-temperature
 phosphorescence with temperature-response by adjusting the proportion of
 excited-state configurations in coupled molecules
;
_journal_issue 27
_journal_name_full 'Journal of Materials Chemistry C'
_journal_page_first 8250
_journal_paper_doi 10.1039/C9TC01870K
_journal_volume 7
_journal_year 2019
_chemical_formula_moiety 'C13 H12 O3 S'
_chemical_formula_sum 'C13 H12 O3 S'
_chemical_formula_weight 248.29
_space_group_crystal_system monoclinic
_space_group_IT_number 14
_space_group_name_Hall '-P 2ybc'
_space_group_name_H-M_alt 'P 1 21/c 1'
_atom_sites_solution_hydrogens geom
_atom_sites_solution_primary dual
_audit_creation_date 2018-01-25
_audit_creation_method
;
Olex2 1.2
(compiled 2017.08.10 svn.r3458 for OlexSys, GUI svn.r5381)
;
_cell_angle_alpha 90
_cell_angle_beta 105.687(5)
_cell_angle_gamma 90
_cell_formula_units_Z 4
_cell_length_a 13.9202(7)
_cell_length_b 8.0462(4)
_cell_length_c 11.3730(5)
_cell_measurement_reflns_used 2049
_cell_measurement_temperature 290.00(10)
_cell_measurement_theta_max 73.7690
_cell_measurement_theta_min 6.3610
_cell_volume 1226.38(11)
_computing_cell_refinement 'CrysAlisPro 1.171.38.43 (Rigaku OD, 2015)'
_computing_data_collection 'CrysAlisPro 1.171.38.43 (Rigaku OD, 2015)'
_computing_data_reduction 'CrysAlisPro 1.171.38.43 (Rigaku OD, 2015)'
_computing_molecular_graphics 'Olex2 (Dolomanov et al., 2009)'
_computing_publication_material 'Olex2 (Dolomanov et al., 2009)'
_computing_structure_refinement 'ShelXL (Sheldrick, 2015)'
_computing_structure_solution 'ShelXT (Sheldrick, 2015)'
_diffrn_ambient_environment air
_diffrn_ambient_temperature 290.00(10)
_diffrn_detector 'CCD plate'
_diffrn_detector_area_resol_mean 5.2913
_diffrn_detector_type AtlasS2
_diffrn_measured_fraction_theta_full 0.977
_diffrn_measured_fraction_theta_max 0.938
_diffrn_measurement_details
;
List of Runs (angles in degrees, time in seconds):

  # Type    Start    End  Width  t~exp~   \w     \q     \k     \f   Frames
--------------------------------------------------------------------------
  1  \w   -108.00 -20.00   1.00    4.00    --  -41.64 -37.00  60.00   88
  2  \w   -114.00 -32.00   1.00    4.00    --  -41.64 -37.00 150.00   82
  3  \w     80.00 174.00   1.00   16.00    --  107.79  30.00  90.00   94
  4  \w    104.00 171.00   1.00   16.00    --  107.79 125.00 -90.00   67
  5  \w     42.00 130.00   1.00   16.00    --  107.79 -45.00 -90.00   88
  6  \w     25.00 108.00   1.00   16.00    --  107.79 -94.00-150.00   83
;
_diffrn_measurement_device 'four-circle diffractometer'
_diffrn_measurement_device_type 'SuperNova, Dual, Cu at zero, AtlasS2'
_diffrn_measurement_method '\w scans'
_diffrn_orient_matrix_type 'CrysAlisPro convention (1999,Acta A55,543-557)'
_diffrn_orient_matrix_UB_11 -0.1082755000
_diffrn_orient_matrix_UB_12 0.0584360000
_diffrn_orient_matrix_UB_13 -0.0536960000
_diffrn_orient_matrix_UB_21 0.0074035000
_diffrn_orient_matrix_UB_22 -0.0418129000
_diffrn_orient_matrix_UB_23 -0.1293995000
_diffrn_orient_matrix_UB_31 -0.0376827000
_diffrn_orient_matrix_UB_32 -0.1776015000
_diffrn_orient_matrix_UB_33 0.0129074000
_diffrn_radiation_monochromator mirror
_diffrn_radiation_probe x-ray
_diffrn_radiation_type CuK\a
_diffrn_radiation_wavelength 1.54184
_diffrn_reflns_av_R_equivalents 0.0233
_diffrn_reflns_av_unetI/netI 0.0269
_diffrn_reflns_Laue_measured_fraction_full 0.977
_diffrn_reflns_Laue_measured_fraction_max 0.938
_diffrn_reflns_limit_h_max 16
_diffrn_reflns_limit_h_min -17
_diffrn_reflns_limit_k_max 6
_diffrn_reflns_limit_k_min -9
_diffrn_reflns_limit_l_max 13
_diffrn_reflns_limit_l_min -10
_diffrn_reflns_number 3483
_diffrn_reflns_point_group_measured_fraction_full 0.977
_diffrn_reflns_point_group_measured_fraction_max 0.938
_diffrn_reflns_theta_full 67.684
_diffrn_reflns_theta_max 73.979
_diffrn_reflns_theta_min 6.416
_diffrn_source 'micro-focus sealed X-ray tube'
_diffrn_source_type 'SuperNova (Cu) X-ray Source'
_exptl_absorpt_coefficient_mu 2.302
_exptl_absorpt_correction_T_max 1.00000
_exptl_absorpt_correction_T_min 0.78126
_exptl_absorpt_correction_type multi-scan
_exptl_absorpt_process_details
;
CrysAlisPro 1.171.38.43 (Rigaku Oxford Diffraction, 2015)
Empirical absorption correction using spherical harmonics,
 implemented in SCALE3 ABSPACK scaling algorithm.
;
_exptl_crystal_colour colourless
_exptl_crystal_colour_primary colourless
_exptl_crystal_density_diffrn 1.345
_exptl_crystal_description plate
_exptl_crystal_F_000 520
_exptl_crystal_size_max 0.2
_exptl_crystal_size_mid 0.2
_exptl_crystal_size_min 0.03
_refine_diff_density_max 0.312
_refine_diff_density_min -0.183
_refine_diff_density_rms 0.046
_refine_ls_extinction_method none
_refine_ls_goodness_of_fit_ref 1.156
_refine_ls_hydrogen_treatment constr
_refine_ls_matrix_type full
_refine_ls_number_parameters 155
_refine_ls_number_reflns 2335
_refine_ls_number_restraints 0
_refine_ls_restrained_S_all 1.156
_refine_ls_R_factor_all 0.0585
_refine_ls_R_factor_gt 0.0478
_refine_ls_shift/su_max 0.000
_refine_ls_shift/su_mean 0.000
_refine_ls_structure_factor_coef Fsqd
_refine_ls_weighting_details 'w=1/[\s^2^(Fo^2^)+(0.0558P)^2^+0.8864P] where P=(Fo^2^+2Fc^2^)/3'
_refine_ls_weighting_scheme calc
_refine_ls_wR_factor_gt 0.1526
_refine_ls_wR_factor_ref 0.1597
_reflns_Friedel_coverage 0.000
_reflns_number_gt 1904
_reflns_number_total 2335
_reflns_threshold_expression 'I > 2\s(I)'
_cod_data_source_file c9tc01870k5.cif
_cod_data_source_block 18012503
_cod_database_code 7237832
_shelx_shelxl_version_number 2014/7
_chemical_oxdiff_formula CHOS
_chemical_oxdiff_usercomment SPh-M
_shelx_space_group_comment
;
The symmetry employed for this shelxl refinement is uniquely defined
by the following loop, which should always be used as a source of
symmetry information in preference to the above space-group names.
They are only intended as comments.
;
_shelx_estimated_absorpt_t_max 0.934
_shelx_estimated_absorpt_t_min 0.656
_reflns_odcompleteness_completeness 97.63
_reflns_odcompleteness_iscentric 1
_reflns_odcompleteness_theta 66.97
_olex2_refinement_description
;
1. Fixed Uiso
 At 1.2 times of:
  All C(H) groups
 At 1.5 times of:
  All C(H,H,H) groups
2.a Aromatic/amide H refined with riding coordinates:
 C008(H008), C009(H009), C00A(H00A), C00B(H00B), C00C(H00C), C00D(H00D),
 C00E(H00E), C00F(H00F), C00G(H00G)
2.b Idealised Me refined as rotating group:
 C00H(H00H,H00I,H00J)
;
_olex2_date_sample_data_collection 2018-01-25
_olex2_submission_special_instructions 'No special instructions were received'
_oxdiff_exptl_absorpt_empirical_details
;
Empirical correction (ABSPACK) includes:
- Absorption correction using spherical harmonics
- Frame scaling
;
_oxdiff_exptl_absorpt_empirical_full_max 1.225
_oxdiff_exptl_absorpt_empirical_full_min 0.702

loop_
_space_group_symop_operation_xyz
'x, y, z'
'-x, y+1/2, -z+1/2'
'-x, -y, -z'
'x, -y-1/2, z-1/2'

loop_
_atom_site_label
_atom_site_type_symbol
_atom_site_fract_x
_atom_site_fract_y
_atom_site_fract_z
_atom_site_U_iso_or_equiv
_atom_site_adp_type
_atom_site_occupancy
_atom_site_site_symmetry_order
_atom_site_calc_flag
_atom_site_refinement_flags_posn
S001 S 0.27746(6) 0.33478(11) 0.21484(7) 0.0581(3) Uani 1 1 d .
O002 O 0.07517(18) 0.8474(3) 0.4266(2) 0.0668(6) Uani 1 1 d .
O003 O 0.23210(19) 0.1781(3) 0.2274(3) 0.0796(8) Uani 1 1 d .
O004 O 0.2815(2) 0.3890(4) 0.0957(2) 0.0790(8) Uani 1 1 d .
C005 C 0.4011(2) 0.3307(3) 0.3101(3) 0.0473(6) Uani 1 1 d .
C006 C 0.1234(2) 0.7365(4) 0.3741(3) 0.0507(7) Uani 1 1 d .
C007 C 0.2171(2) 0.4896(4) 0.2766(3) 0.0512(7) Uani 1 1 d .
C008 C 0.1647(2) 0.7728(4) 0.2788(3) 0.0551(7) Uani 1 1 d .
H008 H 0.1611 0.8801 0.2476 0.066 Uiso 1 1 calc R
C009 C 0.2110(2) 0.6487(4) 0.2308(3) 0.0543(7) Uani 1 1 d .
H009 H 0.2384 0.6728 0.1668 0.065 Uiso 1 1 calc R
C00A C 0.1781(2) 0.4537(4) 0.3747(3) 0.0578(8) Uani 1 1 d .
H00A H 0.1839 0.3472 0.4077 0.069 Uiso 1 1 calc R
C00B C 0.1314(2) 0.5763(4) 0.4219(3) 0.0594(8) Uani 1 1 d .
H00B H 0.1047 0.5522 0.4866 0.071 Uiso 1 1 calc R
C00C C 0.4238(3) 0.2334(4) 0.4136(3) 0.0625(8) Uani 1 1 d .
H00C H 0.3748 0.1701 0.4341 0.075 Uiso 1 1 calc R
C00D C 0.4727(3) 0.4259(4) 0.2798(3) 0.0624(8) Uani 1 1 d .
H00D H 0.4562 0.4930 0.2107 0.075 Uiso 1 1 calc R
C00E C 0.5930(3) 0.3233(5) 0.4557(3) 0.0680(9) Uani 1 1 d .
H00E H 0.6583 0.3196 0.5049 0.082 Uiso 1 1 calc R
C00F C 0.5208(3) 0.2318(5) 0.4859(3) 0.0734(10) Uani 1 1 d .
H00F H 0.5372 0.1674 0.5564 0.088 Uiso 1 1 calc R
C00G C 0.5696(3) 0.4207(5) 0.3532(4) 0.0729(10) Uani 1 1 d .
H00G H 0.6189 0.4834 0.3329 0.087 Uiso 1 1 calc R
C00H C 0.0694(3) 1.0153(5) 0.3838(4) 0.0762(10) Uani 1 1 d .
H00H H 0.0355 1.0180 0.2982 0.114 Uiso 1 1 calc GR
H00I H 0.1355 1.0593 0.3966 0.114 Uiso 1 1 calc GR
H00J H 0.0332 1.0812 0.4278 0.114 Uiso 1 1 calc GR

loop_
_atom_site_aniso_label
_atom_site_aniso_U_11
_atom_site_aniso_U_22
_atom_site_aniso_U_33
_atom_site_aniso_U_23
_atom_site_aniso_U_13
_atom_site_aniso_U_12
S001 0.0616(5) 0.0579(5) 0.0559(5) -0.0150(3) 0.0175(3) 0.0033(3)
O002 0.0751(15) 0.0568(14) 0.0754(15) -0.0081(11) 0.0322(12) 0.0091(11)
O003 0.0729(15) 0.0561(15) 0.112(2) -0.0298(14) 0.0288(14) -0.0103(12)
O004 0.0845(16) 0.106(2) 0.0464(12) -0.0127(13) 0.0173(11) 0.0242(15)
C005 0.0607(16) 0.0390(14) 0.0474(14) -0.0058(12) 0.0235(12) 0.0036(12)
C006 0.0495(15) 0.0495(17) 0.0527(15) -0.0082(13) 0.0132(12) 0.0012(13)
C007 0.0527(15) 0.0529(17) 0.0484(15) -0.0072(13) 0.0146(12) 0.0006(13)
C008 0.0629(17) 0.0476(17) 0.0538(16) 0.0044(13) 0.0142(13) 0.0046(14)
C009 0.0638(18) 0.0562(18) 0.0462(15) 0.0020(13) 0.0208(13) 0.0026(14)
C00A 0.0717(19) 0.0455(17) 0.0617(18) -0.0026(14) 0.0276(15) -0.0019(14)
C00B 0.0689(19) 0.0569(19) 0.0607(18) -0.0036(15) 0.0318(15) -0.0040(15)
C00C 0.076(2) 0.060(2) 0.0606(18) 0.0076(16) 0.0329(16) 0.0012(16)
C00D 0.072(2) 0.0546(19) 0.0645(19) 0.0105(16) 0.0251(16) 0.0043(16)
C00E 0.066(2) 0.066(2) 0.067(2) -0.0115(17) 0.0091(16) 0.0058(17)
C00F 0.087(3) 0.083(3) 0.0500(18) 0.0100(17) 0.0176(17) 0.015(2)
C00G 0.065(2) 0.062(2) 0.094(3) 0.000(2) 0.0261(19) -0.0097(17)
C00H 0.081(2) 0.059(2) 0.089(3) -0.0076(19) 0.024(2) 0.0177(19)

loop_
_atom_type_symbol
_atom_type_description
_atom_type_scat_dispersion_real
_atom_type_scat_dispersion_imag
_atom_type_scat_source
C C 0.0181 0.0091 'International Tables Vol C Tables 4.2.6.8 and 6.1.1.4'
H H 0.0000 0.0000 'International Tables Vol C Tables 4.2.6.8 and 6.1.1.4'
O O 0.0492 0.0322 'International Tables Vol C Tables 4.2.6.8 and 6.1.1.4'
S S 0.3331 0.5567 'International Tables Vol C Tables 4.2.6.8 and 6.1.1.4'

loop_
_geom_angle_atom_site_label_1
_geom_angle_atom_site_label_2
_geom_angle_atom_site_label_3
_geom_angle
O003 S001 O004 119.36(17)
O003 S001 C005 107.72(16)
O003 S001 C007 108.26(15)
O004 S001 C005 107.62(15)
O004 S001 C007 107.87(16)
C007 S001 C005 105.12(13)
C006 O002 C00H 117.6(3)
C00C C005 S001 119.6(2)
C00D C005 S001 119.2(2)
C00D C005 C00C 121.2(3)
O002 C006 C008 124.5(3)
O002 C006 C00B 115.9(3)
C008 C006 C00B 119.6(3)
C009 C007 S001 119.8(2)
C009 C007 C00A 119.8(3)
C00A C007 S001 120.3(3)
C006 C008 H008 120.2
C009 C008 C006 119.5(3)
C009 C008 H008 120.2
C007 C009 C008 120.8(3)
C007 C009 H009 119.6
C008 C009 H009 119.6
C007 C00A H00A 120.2
C00B C00A C007 119.5(3)
C00B C00A H00A 120.2
C006 C00B H00B 119.7
C00A C00B C006 120.7(3)
C00A C00B H00B 119.7
C005 C00C H00C 120.8
C005 C00C C00F 118.5(3)
C00F C00C H00C 120.8
C005 C00D H00D 120.4
C005 C00D C00G 119.2(3)
C00G C00D H00D 120.4
C00F C00E H00E 119.9
C00F C00E C00G 120.1(3)
C00G C00E H00E 119.9
C00C C00F H00F 119.5
C00E C00F C00C 121.0(3)
C00E C00F H00F 119.5
C00D C00G H00G 120.0
C00E C00G C00D 120.1(3)
C00E C00G H00G 120.0
O002 C00H H00H 109.5
O002 C00H H00I 109.5
O002 C00H H00J 109.5
H00H C00H H00I 109.5
H00H C00H H00J 109.5
H00I C00H H00J 109.5

loop_
_geom_bond_atom_site_label_1
_geom_bond_atom_site_label_2
_geom_bond_distance
S001 O003 1.434(3)
S001 O004 1.439(3)
S001 C005 1.769(3)
S001 C007 1.753(3)
O002 C006 1.349(4)
O002 C00H 1.430(4)
C005 C00C 1.378(4)
C005 C00D 1.372(4)
C006 C008 1.388(4)
C006 C00B 1.392(5)
C007 C009 1.376(4)
C007 C00A 1.396(4)
C008 H008 0.9300
C008 C009 1.378(4)
C009 H009 0.9300
C00A H00A 0.9300
C00A C00B 1.369(4)
C00B H00B 0.9300
C00C H00C 0.9300
C00C C00F 1.378(5)
C00D H00D 0.9300
C00D C00G 1.381(5)
C00E H00E 0.9300
C00E C00F 1.362(5)
C00E C00G 1.369(5)
C00F H00F 0.9300
C00G H00G 0.9300
C00H H00H 0.9600
C00H H00I 0.9600
C00H H00J 0.9600
